data_9007476
loop_
_publ_author_name
'Zalkin, A.'
'Ruben, H.'
'Templeton, D. H.'

_publ_section_title
;
 The crystal structure and hydrogen bonding of magnesium sulfate hexahydrate
;
_journal_issue 3
_journal_name_full 'Acta Crystallographica'
_journal_page_first 235
_journal_page_last 240
_journal_paper_doi 10.1107/S0365110X64000603
_journal_volume 17
_journal_year 1964
_chemical_compound_source Synthetic
_chemical_formula_sum 'H12 Mg O10 S'
_chemical_name_mineral Hexahydrite
_space_group_IT_number 15
_symmetry_space_group_name_Hall '-C 2yc'
_symmetry_space_group_name_H-M 'C 1 2/c 1'
_cell_angle_alpha 90
_cell_angle_beta 98.30
_cell_angle_gamma 90
_cell_formula_units_Z 8
_cell_length_a 10.110
_cell_length_b 7.212
_cell_length_c 24.41
_cell_volume 1761.172
_database_code_amcsd 0009280
_exptl_crystal_density_diffrn 1.723
_cod_depositor_comments
;
  Z value inserted to be consistent with given formula
                               Miguel.
;
_cod_original_formula_sum 'Mg S O10 H12'
_cod_database_code 9007476

loop_
_space_group_symop_operation_xyz
x,y,z
1/2+x,1/2+y,z
x,-y,1/2+z
1/2+x,1/2-y,1/2+z
-x,y,1/2-z
1/2-x,1/2+y,1/2-z
-x,-y,-z
1/2-x,1/2-y,-z

loop_
_atom_site_aniso_label
_atom_site_aniso_U_11
_atom_site_aniso_U_22
_atom_site_aniso_U_33
_atom_site_aniso_U_12
_atom_site_aniso_U_13
_atom_site_aniso_U_23
Mg1 0.02282 0.02266 0.02571 0.00073 -0.00122 -0.00265
Mg2 0.02332 0.01897 0.02305 0.00000 0.00245 0.00000
S 0.02332 0.01897 0.02897 0.00000 -0.00122 -0.00088
O1 0.03245 0.02714 0.03665 0.00841 0.00490 -0.00088
O2 0.04005 0.02819 0.05202 0.00366 -0.02081 -0.00441
O3 0.04107 0.03162 0.03902 0.00000 0.01224 -0.00088
O4 0.03448 0.02240 0.04552 -0.00694 -0.00490 0.00530
O5 0.03397 0.03399 0.04020 0.00621 -0.00612 -0.01059
O6 0.04411 0.04611 0.05616 -0.01864 -0.01836 0.02295
O7 0.02738 0.05692 0.04936 0.00256 0.00367 -0.01853
O8 0.03397 0.02477 0.03724 -0.00073 0.00735 -0.00618
O9 0.03093 0.02978 0.04729 -0.00183 0.00612 0.01059
O10 0.05222 0.02714 0.03163 -0.00292 -0.00979 0.00177

loop_
_atom_site_label
_atom_site_fract_x
_atom_site_fract_y
_atom_site_fract_z
_atom_site_U_iso_or_equiv
Mg1 0.00000 0.00000 0.00000 ?
Mg2 0.00000 0.94250 0.25000 ?
S 0.86590 0.44900 0.12410 ?
O1 0.77470 0.59860 0.13610 ?
O2 0.98340 0.44420 0.16650 ?
O3 0.90690 0.48540 0.06920 ?
O4 0.79610 0.26880 0.12110 ?
O5 0.58520 0.71250 0.04830 ?
O6 0.53930 0.31620 0.06400 ?
O7 0.31260 0.54640 0.02310 ?
O8 0.88870 0.14860 0.28200 ?
O9 0.88840 0.74050 0.28110 ?
O10 0.85980 0.94350 0.17990 ?
H1 0.64300 0.69800 0.07600 0.02406
H2 0.53900 0.80600 0.04500 0.06586
H3 0.49500 0.23200 0.06000 0.02406
H4 0.61400 0.34000 0.09300 0.07219
H5 0.30400 0.65000 0.05500 0.07092
H6 0.27100 0.54400 0.01400 0.02406
H7 0.84000 0.09200 0.31200 0.05446
H8 0.93700 0.23500 0.29600 0.01646
H9 0.94000 0.65100 0.29100 0.07472
H10 0.82000 0.73300 0.27500 0.03926
H11 0.84900 0.83100 0.16400 0.03293
H12 0.84700 0.03300 0.16400 0.02533

loop_
_cod_related_entry_id
_cod_related_entry_database
_cod_related_entry_code
1 AMCSD 0009280
